data_7033940
loop_
_publ_author_name
'Thiripuranathar, Gobika'
'Man, Wing Y.'
'Palmero, Cesar'
'Chan, Antony P. Y.'
'Leube, Bernhard T.'
'Ellis, David'
'McKay, David'
'Macgregor, Stuart A.'
'Jourdan, Laure'
'Rosair, Georgina M.'
'Welch, Alan J.'

_publ_section_title
;
 Icosahedral metallacarborane/carborane species derived from
 1,1'-bis(o-carborane).
;
_journal_issue 12
_journal_name_full 'Dalton transactions (Cambridge, England : 2003)'
_journal_page_first 5628
_journal_page_last 5637
_journal_paper_doi 10.1039/c5dt00081e
_journal_volume 44
_journal_year 2015
_chemical_formula_moiety 'C14 H35 B19 Ru'
_chemical_formula_sum 'C14 H35 B19 Ru'
_chemical_formula_weight 509.88
_space_group_crystal_system monoclinic
_space_group_IT_number 14
_space_group_name_Hall '-P 2yn'
_space_group_name_H-M_alt 'P 1 21/n 1'
_symmetry_space_group_name_Hall '-P 2yn'
_symmetry_space_group_name_H-M 'P 1 21/n 1'
_atom_sites_solution_hydrogens mixed
_atom_sites_solution_primary direct
_audit_creation_date 2014-12-10
_audit_creation_method
;
Olex2 1.2
(compiled 2013.12.10 svn.r2850 for OlexSys, GUI svn.r4736)
;
_audit_update_record
;
2015-01-05 deposited with the CCDC.
2015-02-09 downloaded from the CCDC.
;
_cell_angle_alpha 90
_cell_angle_beta 105.039(4)
_cell_angle_gamma 90
_cell_formula_units_Z 4
_cell_length_a 10.9051(9)
_cell_length_b 16.9528(14)
_cell_length_c 13.8437(11)
_cell_measurement_reflns_used 9935
_cell_measurement_temperature 100.0(2)
_cell_measurement_theta_max 31.901
_cell_measurement_theta_min 2.845
_cell_volume 2471.7(4)
_computing_data_reduction 'SAINT v7.68A (Bruker, 2009)'
_computing_molecular_graphics 'Olex2 (Dolomanov et al., 2009)'
_computing_publication_material 'Olex2 (Dolomanov et al., 2009)'
_computing_structure_refinement 'XL (Sheldrick, 2008)'
_computing_structure_solution 'ShelXS (Sheldrick, 2008)'
_diffrn_ambient_temperature 100.0(2)
_diffrn_detector_area_resol_mean 8
_diffrn_measured_fraction_theta_full 0.999
_diffrn_measured_fraction_theta_max 0.989
_diffrn_measurement_device_type 'Bruker APEX-II CCD'
_diffrn_measurement_method '\f and \w scans'
_diffrn_radiation_monochromator graphite
_diffrn_radiation_type MoK\a
_diffrn_radiation_wavelength 0.71073
_diffrn_reflns_av_R_equivalents 0.0388
_diffrn_reflns_av_unetI/netI 0.0336
_diffrn_reflns_Laue_measured_fraction_full 0.999
_diffrn_reflns_Laue_measured_fraction_max 0.989
_diffrn_reflns_limit_h_max 16
_diffrn_reflns_limit_h_min -16
_diffrn_reflns_limit_k_max 26
_diffrn_reflns_limit_k_min -25
_diffrn_reflns_limit_l_max 21
_diffrn_reflns_limit_l_min -20
_diffrn_reflns_number 52456
_diffrn_reflns_point_group_measured_fraction_full 0.999
_diffrn_reflns_point_group_measured_fraction_max 0.989
_diffrn_reflns_theta_full 25.242
_diffrn_reflns_theta_max 33.530
_diffrn_reflns_theta_min 1.940
_diffrn_source 'sealed tube'
_diffrn_standards_number 0
_exptl_absorpt_coefficient_mu 0.639
_exptl_absorpt_correction_T_max 0.7466
_exptl_absorpt_correction_T_min 0.6969
_exptl_absorpt_correction_type multi-scan
_exptl_absorpt_process_details
;
SADABS-2008/1 (Bruker,2008) was used for absorption correction.
wR2(int) was 0.0618 before and 0.0487 after correction.
The Ratio of minimum to maximum transmission is 0.9334.
The \l/2 correction factor is 0.0015.
;
_exptl_crystal_colour colourless
_exptl_crystal_colour_primary colourless
_exptl_crystal_density_diffrn 1.370
_exptl_crystal_description block
_exptl_crystal_F_000 1032
_exptl_crystal_size_max 0.56
_exptl_crystal_size_mid 0.42
_exptl_crystal_size_min 0.36
_refine_diff_density_max 0.956
_refine_diff_density_min -1.368
_refine_diff_density_rms 0.075
_refine_ls_extinction_method none
_refine_ls_goodness_of_fit_ref 1.031
_refine_ls_hydrogen_treatment mixed
_refine_ls_matrix_type full
_refine_ls_number_parameters 374
_refine_ls_number_reflns 9614
_refine_ls_number_restraints 0
_refine_ls_restrained_S_all 1.031
_refine_ls_R_factor_all 0.0392
_refine_ls_R_factor_gt 0.0288
_refine_ls_shift/su_max 0.002
_refine_ls_shift/su_mean 0.000
_refine_ls_structure_factor_coef Fsqd
_refine_ls_weighting_details 'w=1/[\s^2^(Fo^2^)+(0.0288P)^2^+0.8417P] where P=(Fo^2^+2Fc^2^)/3'
_refine_ls_weighting_scheme calc
_refine_ls_wR_factor_gt 0.0639
_refine_ls_wR_factor_ref 0.0680
_reflns_Friedel_coverage 0.000
_reflns_number_gt 7975
_reflns_number_total 9614
_reflns_threshold_expression 'I > 2\s(I)'
_cod_data_source_file c5dt00081e2.cif
_cod_data_source_block 4583
_cod_depositor_comments 'Adding full bibliography for 7033938--7033942.cif.'
_cod_database_code 7033940
_shelxl_version_number 2014/6
_shelx_space_group_comment
;
The symmetry employed for this shelxl refinement is uniquely defined
by the following loop, which should always be used as a source of
symmetry information in preference to the above space-group names.
They are only intended as comments.
;
_olex2_refinement_description
;
1. Fixed Uiso
 At 1.2 times of:
  All B(H) groups, All C(H) groups
 At 1.5 times of:
  All C(H,H,H) groups
2. Shared sites
{C3', B3'}
{B2', C2'}
3. Uiso/Uaniso restraints and constraints
Uanis(C3') = Uanis(B3')
Uanis(B2') = Uanis(C2')
4. Others
 Sof(B3')=Sof(C2')=1-FVAR(1)
 Sof(C3')=Sof(B2')=FVAR(1)
5.a Ternary CH refined with riding coordinates:
 C21(H21), C22(H22), C24(H24), C25(H25), C27(H27)
5.b Idealised Me refined as rotating group:
 C26(H26A,H26B,H26C), C28(H28A,H28B,H28C), C29(H29A,H29B,H29C)
;
_olex2_submission_special_instructions 'No special instructions were received'

loop_
_space_group_symop_operation_xyz
'x, y, z'
'-x+1/2, y+1/2, -z+1/2'
'-x, -y, -z'
'x-1/2, -y-1/2, z-1/2'

loop_
_atom_site_label
_atom_site_type_symbol
_atom_site_fract_x
_atom_site_fract_y
_atom_site_fract_z
_atom_site_U_iso_or_equiv
_atom_site_adp_type
_atom_site_occupancy
_atom_site_site_symmetry_order
_atom_site_calc_flag
_atom_site_refinement_flags_posn
_atom_site_refinement_flags_occupancy
_atom_site_disorder_assembly
_atom_site_disorder_group
C1 C -0.19819(13) -0.24169(8) -0.47864(10) 0.0188(2) Uani 1 1 d . . . .
H1 H -0.1632(16) -0.1902(11) -0.4832(12) 0.023 Uiso 1 1 d R . . .
Ru2 Ru -0.39170(2) -0.23548(2) -0.46496(2) 0.01662(3) Uani 1 1 d . . . .
B3 B -0.31010(13) -0.27948(8) -0.57985(11) 0.0172(3) Uani 1 1 d . . . .
H3 H -0.3369(17) -0.2534(10) -0.6530(13) 0.021 Uiso 1 1 d R . . .
B4 B -0.14572(13) -0.31072(9) -0.54694(11) 0.0179(3) Uani 1 1 d . . . .
H4 H -0.0926(15) -0.2985(10) -0.5980(12) 0.021 Uiso 1 1 d R . . .
B5 B -0.08692(15) -0.30853(10) -0.41588(12) 0.0218(3) Uani 1 1 d . . . .
H5 H 0.0107(16) -0.2906(11) -0.3831(13) 0.026 Uiso 1 1 d R . . .
B6 B -0.21445(15) -0.27690(9) -0.36474(12) 0.0211(3) Uani 1 1 d . . . .
H6 H -0.1815(18) -0.2432(10) -0.2984(14) 0.025 Uiso 1 1 d R . . .
B7 B -0.39861(14) -0.35360(9) -0.52830(11) 0.0173(3) Uani 1 1 d . . . .
H7 H -0.4867(16) -0.3785(10) -0.5736(12) 0.021 Uiso 1 1 d R . . .
C8 C -0.26535(11) -0.37864(7) -0.57186(9) 0.0152(2) Uani 1 1 d . . . .
B9 B -0.12992(14) -0.39913(9) -0.47659(11) 0.0198(3) Uani 1 1 d . . . .
H9 H -0.0630(16) -0.4431(10) -0.4883(12) 0.024 Uiso 1 1 d R . . .
B10 B -0.17326(15) -0.37889(10) -0.36480(11) 0.0222(3) Uani 1 1 d . . . .
H10 H -0.1278(16) -0.4103(11) -0.2970(12) 0.027 Uiso 1 1 d R . . .
B11 B -0.33813(15) -0.35173(9) -0.39478(12) 0.0208(3) Uani 1 1 d . . . .
H11 H -0.3938(16) -0.3735(10) -0.3454(12) 0.025 Uiso 1 1 d R . . .
B12 B -0.28421(15) -0.42493(9) -0.46556(11) 0.0191(3) Uani 1 1 d . . . .
H12 H -0.3083(16) -0.4860(10) -0.4681(12) 0.023 Uiso 1 1 d R . . .
C20 C -0.40262(14) -0.11302(9) -0.40158(14) 0.0317(3) Uani 1 1 d . . . .
C21 C -0.46328(14) -0.16814(9) -0.35222(11) 0.0258(3) Uani 1 1 d . . . .
H21 H -0.4263 -0.1789 -0.2794 0.031 Uiso 1 1 calc R . . .
C22 C -0.56144(13) -0.21719(8) -0.40747(10) 0.0200(2) Uani 1 1 d . . . .
H22 H -0.5925 -0.2617 -0.3726 0.024 Uiso 1 1 calc R . . .
C23 C -0.60313(12) -0.21201(8) -0.51289(10) 0.0186(2) Uani 1 1 d . . . .
C24 C -0.54025(14) -0.15764(8) -0.56223(11) 0.0240(3) Uani 1 1 d . . . .
H24 H -0.5555 -0.1607 -0.6365 0.029 Uiso 1 1 calc R . . .
C25 C -0.44231(15) -0.10934(9) -0.50744(14) 0.0303(3) Uani 1 1 d . . . .
H25 H -0.3894 -0.0792 -0.5439 0.036 Uiso 1 1 calc R . . .
C26 C -0.29715(18) -0.06123(12) -0.34400(19) 0.0531(6) Uani 1 1 d . . . .
H26A H -0.3319 -0.0100 -0.3317 0.080 Uiso 1 1 calc GR . . .
H26B H -0.2345 -0.0536 -0.3827 0.080 Uiso 1 1 calc GR . . .
H26C H -0.2562 -0.0863 -0.2800 0.080 Uiso 1 1 calc GR . . .
C27 C -0.71372(14) -0.25910(9) -0.57497(11) 0.0240(3) Uani 1 1 d . . . .
H27 H -0.6892 -0.2796 -0.6351 0.029 Uiso 1 1 calc R . . .
C28 C -0.75094(15) -0.32916(9) -0.51999(13) 0.0318(3) Uani 1 1 d . . . .
H28A H -0.7855 -0.3102 -0.4656 0.048 Uiso 1 1 calc GR . . .
H28B H -0.6759 -0.3619 -0.4923 0.048 Uiso 1 1 calc GR . . .
H28C H -0.8154 -0.3606 -0.5667 0.048 Uiso 1 1 calc GR . . .
C29 C -0.82584(15) -0.20221(11) -0.61113(13) 0.0345(4) Uani 1 1 d . . . .
H29A H -0.8018 -0.1603 -0.6514 0.052 Uiso 1 1 calc GR . . .
H29B H -0.8483 -0.1789 -0.5532 0.052 Uiso 1 1 calc GR . . .
H29C H -0.8990 -0.2311 -0.6518 0.052 Uiso 1 1 calc GR . . .
C1' C -0.28482(12) -0.42523(7) -0.66928(9) 0.0164(2) Uani 1 1 d . . . .
C3' C -0.39482(15) -0.49762(9) -0.69079(11) 0.0233(3) Uani 0.554(19) 1 d . P A 1
H3' H -0.4405(17) -0.5063(11) -0.6361(13) 0.028 Uiso 1 1 d R . B 1
B2' B -0.23755(15) -0.52118(9) -0.66132(12) 0.0229(3) Uani 0.554(19) 1 d . P A 1
H2' H -0.1964(17) -0.5430(11) -0.5878(13) 0.027 Uiso 1 1 d R . C 1
B3' B -0.39482(15) -0.49762(9) -0.69079(11) 0.0233(3) Uani 0.446(19) 1 d . P A 2
C2' C -0.23755(15) -0.52118(9) -0.66132(12) 0.0229(3) Uani 0.446(19) 1 d . P A 2
B6' B -0.15649(14) -0.45159(9) -0.71472(11) 0.0187(3) Uani 1 1 d . . . .
H6' H -0.0664(16) -0.4330(10) -0.6747(12) 0.022 Uiso 1 1 d R . . .
B5' B -0.27275(14) -0.38322(9) -0.77973(11) 0.0181(3) Uani 1 1 d . . . .
H5' H -0.2492(15) -0.3212(10) -0.7783(12) 0.022 Uiso 1 1 d R . . .
B4' B -0.42284(14) -0.41191(9) -0.76330(11) 0.0193(3) Uani 1 1 d . . . .
H4' H -0.4868(16) -0.3688(10) -0.7499(12) 0.023 Uiso 1 1 d R . . .
B11' B -0.19446(14) -0.54636(9) -0.76935(12) 0.0211(3) Uani 1 1 d . . . .
H11' H -0.1195(16) -0.5905(11) -0.7666(12) 0.025 Uiso 1 1 d R . . .
B7' B -0.34462(15) -0.57508(9) -0.75266(12) 0.0213(3) Uani 1 1 d . . . .
H7' H -0.3655(16) -0.6337(11) -0.7332(12) 0.026 Uiso 1 1 d R . . .
B8' B -0.46080(15) -0.50692(10) -0.81817(12) 0.0227(3) Uani 1 1 d . . . .
H8' H -0.5547(17) -0.5242(11) -0.8420(12) 0.027 Uiso 1 1 d R . . .
B9' B -0.38294(15) -0.43532(10) -0.87553(12) 0.0225(3) Uani 1 1 d . . . .
H9' H -0.4333(16) -0.4045(11) -0.9444(12) 0.027 Uiso 1 1 d R . . .
B10' B -0.21843(15) -0.46014(9) -0.84580(12) 0.0211(3) Uani 1 1 d . . . .
H10' H -0.1597(16) -0.4489(10) -0.8933(12) 0.025 Uiso 1 1 d R . . .
B12' B -0.33433(15) -0.53630(9) -0.86963(12) 0.0211(3) Uani 1 1 d . . . .
H12' H -0.3486(16) -0.5729(11) -0.9344(13) 0.025 Uiso 1 1 d R . . .

loop_
_atom_site_aniso_label
_atom_site_aniso_U_11
_atom_site_aniso_U_22
_atom_site_aniso_U_33
_atom_site_aniso_U_23
_atom_site_aniso_U_13
_atom_site_aniso_U_12
C1 0.0179(5) 0.0152(5) 0.0245(6) -0.0019(5) 0.0079(4) -0.0006(5)
Ru2 0.01688(5) 0.01310(5) 0.02208(5) -0.00007(4) 0.00902(3) 0.00086(4)
B3 0.0159(6) 0.0146(6) 0.0221(7) 0.0011(5) 0.0064(5) 0.0004(5)
B4 0.0144(6) 0.0171(6) 0.0228(7) -0.0024(5) 0.0062(5) -0.0009(5)
B5 0.0191(6) 0.0214(7) 0.0237(7) -0.0045(6) 0.0033(5) 0.0021(5)
B6 0.0242(7) 0.0190(7) 0.0201(7) -0.0026(5) 0.0057(5) 0.0023(5)
B7 0.0170(6) 0.0145(6) 0.0220(7) 0.0003(5) 0.0082(5) -0.0006(5)
C8 0.0155(5) 0.0131(5) 0.0173(5) 0.0004(4) 0.0045(4) 0.0003(4)
B9 0.0189(6) 0.0198(7) 0.0192(7) -0.0011(5) 0.0025(5) 0.0045(5)
B10 0.0266(7) 0.0204(7) 0.0182(7) -0.0004(5) 0.0036(5) 0.0047(6)
B11 0.0257(7) 0.0157(6) 0.0229(7) 0.0013(5) 0.0096(5) 0.0007(5)
B12 0.0240(7) 0.0145(6) 0.0195(7) 0.0009(5) 0.0068(5) 0.0012(5)
C20 0.0209(7) 0.0191(7) 0.0562(10) -0.0118(7) 0.0120(6) 0.0017(5)
C21 0.0239(7) 0.0259(7) 0.0275(7) -0.0082(6) 0.0065(5) 0.0069(5)
C22 0.0215(6) 0.0196(6) 0.0215(6) 0.0008(5) 0.0104(4) 0.0039(5)
C23 0.0197(6) 0.0164(5) 0.0220(6) 0.0031(5) 0.0097(4) 0.0045(5)
C24 0.0271(7) 0.0190(6) 0.0303(7) 0.0088(5) 0.0154(5) 0.0075(5)
C25 0.0267(7) 0.0165(6) 0.0547(10) 0.0056(6) 0.0232(7) 0.0040(6)
C26 0.0303(9) 0.0300(9) 0.0944(17) -0.0281(10) 0.0077(9) -0.0027(7)
C27 0.0226(6) 0.0244(7) 0.0250(7) -0.0015(5) 0.0060(5) 0.0029(5)
C28 0.0248(7) 0.0243(7) 0.0471(10) -0.0027(7) 0.0109(6) -0.0042(6)
C29 0.0251(7) 0.0365(9) 0.0370(8) -0.0042(7) -0.0008(6) 0.0069(7)
C1' 0.0163(5) 0.0143(5) 0.0190(6) -0.0006(4) 0.0051(4) -0.0016(4)
C3' 0.0291(7) 0.0165(6) 0.0235(7) -0.0017(5) 0.0055(5) -0.0028(5)
B2' 0.0284(7) 0.0169(6) 0.0250(7) -0.0033(5) 0.0097(5) -0.0038(5)
B3' 0.0291(7) 0.0165(6) 0.0235(7) -0.0017(5) 0.0055(5) -0.0028(5)
C2' 0.0284(7) 0.0169(6) 0.0250(7) -0.0033(5) 0.0097(5) -0.0038(5)
B6' 0.0157(6) 0.0184(7) 0.0223(7) -0.0037(5) 0.0055(5) -0.0010(5)
B5' 0.0199(6) 0.0167(6) 0.0189(6) 0.0010(5) 0.0072(5) -0.0011(5)
B4' 0.0164(6) 0.0189(7) 0.0218(7) 0.0000(5) 0.0034(5) -0.0004(5)
B11' 0.0186(6) 0.0196(7) 0.0246(7) -0.0041(6) 0.0049(5) -0.0001(5)
B7' 0.0219(7) 0.0169(7) 0.0251(7) -0.0030(5) 0.0060(5) -0.0027(5)
B8' 0.0168(6) 0.0228(7) 0.0270(8) -0.0045(6) 0.0028(5) -0.0031(6)
B9' 0.0246(7) 0.0210(7) 0.0199(7) -0.0017(6) 0.0024(5) -0.0010(6)
B10' 0.0232(7) 0.0197(7) 0.0222(7) -0.0035(5) 0.0092(5) -0.0034(6)
B12' 0.0214(7) 0.0195(7) 0.0218(7) -0.0047(5) 0.0049(5) -0.0022(5)

loop_
_atom_type_symbol
_atom_type_description
_atom_type_scat_dispersion_real
_atom_type_scat_dispersion_imag
_atom_type_scat_source
C C 0.0033 0.0016 'International Tables Vol C Tables 4.2.6.8 and 6.1.1.4'
H H 0.0000 0.0000 'International Tables Vol C Tables 4.2.6.8 and 6.1.1.4'
B B 0.0013 0.0007 'International Tables Vol C Tables 4.2.6.8 and 6.1.1.4'
Ru Ru -1.2594 0.8363 'International Tables Vol C Tables 4.2.6.8 and 6.1.1.4'

loop_
_geom_angle_atom_site_label_1
_geom_angle_atom_site_label_2
_geom_angle_atom_site_label_3
_geom_angle
Ru2 C1 H1 111.9(10)
B3 C1 H1 119.5(10)
B3 C1 Ru2 65.78(7)
B3 C1 B6 113.09(10)
B4 C1 H1 113.1(10)
B4 C1 Ru2 124.00(9)
B4 C1 B3 63.93(8)
B4 C1 B5 62.05(9)
B4 C1 B6 113.44(11)
B5 C1 H1 113.0(10)
B5 C1 Ru2 124.20(9)
B5 C1 B3 115.02(10)
B5 C1 B6 62.64(9)
B6 C1 H1 120.5(10)
B6 C1 Ru2 66.85(7)
C1 Ru2 B6 47.06(6)
C1 Ru2 B7 81.55(5)
C1 Ru2 B11 80.95(6)
C1 Ru2 C20 103.18(5)
C1 Ru2 C21 127.63(5)
C1 Ru2 C22 163.57(5)
C1 Ru2 C23 157.37(5)
C1 Ru2 C24 122.86(5)
C1 Ru2 C25 101.64(5)
B3 Ru2 C1 47.10(5)
B3 Ru2 B6 83.70(6)
B3 Ru2 B7 50.25(5)
B3 Ru2 B11 84.41(6)
B3 Ru2 C20 132.66(6)
B3 Ru2 C21 169.39(6)
B3 Ru2 C22 149.19(5)
B3 Ru2 C23 115.49(5)
B3 Ru2 C24 97.64(5)
B3 Ru2 C25 104.92(6)
B6 Ru2 B11 48.96(6)
B6 Ru2 C20 100.10(6)
B6 Ru2 C21 97.63(6)
B6 Ru2 C22 120.05(5)
B6 Ru2 C23 155.50(5)
B6 Ru2 C24 162.19(6)
B6 Ru2 C25 126.10(6)
B7 Ru2 B6 83.83(6)
B7 Ru2 B11 48.28(6)
B7 Ru2 C20 175.16(5)
B7 Ru2 C21 140.31(6)
B7 Ru2 C22 109.13(5)
B7 Ru2 C23 96.74(5)
B7 Ru2 C24 110.75(6)
B7 Ru2 C25 142.01(6)
B11 Ru2 C20 132.92(6)
B11 Ru2 C21 104.45(6)
B11 Ru2 C22 96.72(5)
B11 Ru2 C23 114.78(5)
B11 Ru2 C24 148.80(6)
B11 Ru2 C25 169.44(6)
C21 Ru2 C20 36.73(6)
C21 Ru2 C23 66.45(5)
C21 Ru2 C24 77.88(5)
C21 Ru2 C25 65.78(6)
C22 Ru2 C20 66.48(5)
C22 Ru2 C21 37.04(5)
C22 Ru2 C23 36.78(5)
C22 Ru2 C24 66.04(5)
C22 Ru2 C25 77.87(5)
C23 Ru2 C20 78.51(5)
C24 Ru2 C20 65.94(6)
C24 Ru2 C23 36.83(5)
C24 Ru2 C25 36.36(6)
C25 Ru2 C20 36.58(7)
C25 Ru2 C23 66.03(5)
C1 B3 Ru2 67.12(7)
C1 B3 H3 125.1(9)
C1 B3 B4 57.22(8)
C1 B3 B7 105.71(10)
C1 B3 C8 100.31(9)
Ru2 B3 H3 119.5(9)
B4 B3 Ru2 119.26(9)
B4 B3 H3 111.5(10)
B4 B3 B7 106.73(10)
B7 B3 Ru2 65.78(7)
B7 B3 H3 127.3(9)
C8 B3 Ru2 116.76(9)
C8 B3 H3 117.4(9)
C8 B3 B4 57.33(7)
C8 B3 B7 58.90(8)
C1 B4 B3 58.85(8)
C1 B4 H4 124.6(10)
C1 B4 B5 59.73(8)
C1 B4 C8 103.15(10)
C1 B4 B9 106.04(10)
B3 B4 H4 117.3(9)
B5 B4 B3 108.98(10)
B5 B4 H4 125.1(9)
B5 B4 B9 59.59(9)
C8 B4 B3 59.43(8)
C8 B4 H4 121.7(9)
C8 B4 B5 106.11(11)
C8 B4 B9 60.04(8)
B9 B4 B3 109.55(10)
B9 B4 H4 123.2(10)
C1 B5 B4 58.22(8)
C1 B5 H5 120.8(10)
C1 B5 B6 59.11(8)
C1 B5 B9 105.58(10)
C1 B5 B10 105.42(11)
B4 B5 H5 119.5(9)
B4 B5 B6 107.45(10)
B4 B5 B10 107.89(11)
B6 B5 H5 121.7(9)
B9 B5 B4 60.50(9)
B9 B5 H5 123.8(10)
B9 B5 B6 108.16(11)
B9 B5 B10 59.98(9)
B10 B5 H5 125.7(9)
B10 B5 B6 59.97(9)
C1 B6 Ru2 66.09(7)
C1 B6 B5 58.25(8)
C1 B6 H6 120.6(10)
C1 B6 B10 104.32(10)
C1 B6 B11 106.03(10)
Ru2 B6 H6 114.9(10)
B5 B6 Ru2 119.58(9)
B5 B6 H6 112.2(10)
B5 B6 B11 107.77(11)
B10 B6 Ru2 119.51(9)
B10 B6 B5 59.41(9)
B10 B6 H6 119.5(10)
B10 B6 B11 59.78(9)
B11 B6 Ru2 66.25(7)
B11 B6 H6 129.6(10)
Ru2 B7 H7 121.5(9)
B3 B7 Ru2 63.97(6)
B3 B7 H7 121.1(9)
C8 B7 Ru2 114.40(8)
C8 B7 B3 57.95(7)
C8 B7 H7 113.1(9)
C8 B7 B11 103.96(10)
C8 B7 B12 58.10(8)
B11 B7 Ru2 66.68(7)
B11 B7 B3 107.35(10)
B11 B7 H7 129.4(9)
B12 B7 Ru2 118.55(9)
B12 B7 B3 106.25(10)
B12 B7 H7 114.7(9)
B12 B7 B11 59.27(8)
B3 C8 B7 63.15(8)
B4 C8 B3 63.24(8)
B4 C8 B7 115.02(10)
B4 C8 B9 61.82(8)
B4 C8 B12 112.84(10)
B9 C8 B3 114.10(10)
B9 C8 B7 113.66(10)
B12 C8 B3 113.48(10)
B12 C8 B7 61.77(8)
B12 C8 B9 61.89(8)
C1' C8 B3 117.96(10)
C1' C8 B4 116.78(10)
C1' C8 B7 119.18(10)
C1' C8 B9 117.48(10)
C1' C8 B12 119.79(10)
B4 B9 H9 118.2(9)
B4 B9 B12 107.18(10)
B5 B9 B4 59.91(9)
B5 B9 H9 124.5(9)
B5 B9 B10 60.61(9)
B5 B9 B12 108.33(11)
C8 B9 B4 58.14(8)
C8 B9 B5 104.89(10)
C8 B9 H9 119.7(9)
C8 B9 B10 104.95(10)
C8 B9 B12 58.66(8)
B10 B9 B4 107.92(11)
B10 B9 H9 127.5(9)
B10 B9 B12 59.95(9)
B12 B9 H9 122.1(9)
B5 B10 B6 60.63(9)
B5 B10 H10 120.4(9)
B5 B10 B11 109.74(11)
B6 B10 H10 122.4(9)
B6 B10 B11 61.02(9)
B9 B10 B5 59.42(9)
B9 B10 B6 108.24(11)
B9 B10 H10 119.9(9)
B9 B10 B11 109.07(10)
B9 B10 B12 60.52(9)
B11 B10 H10 122.2(9)
B12 B10 B5 107.84(11)
B12 B10 B6 107.82(11)
B12 B10 H10 122.1(10)
B12 B10 B11 59.56(9)
Ru2 B11 H11 116.8(9)
B6 B11 Ru2 64.79(7)
B6 B11 H11 126.4(9)
B7 B11 Ru2 65.04(7)
B7 B11 B6 107.48(10)
B7 B11 B10 108.16(11)
B7 B11 H11 121.6(9)
B10 B11 Ru2 117.71(9)
B10 B11 B6 59.20(9)
B10 B11 H11 117.1(9)
B12 B11 Ru2 117.99(9)
B12 B11 B6 106.37(11)
B12 B11 B7 60.29(8)
B12 B11 B10 59.54(9)
B12 B11 H11 115.3(9)
B7 B12 H12 120.3(9)
C8 B12 B7 60.13(8)
C8 B12 B9 59.45(8)
C8 B12 B10 105.23(11)
C8 B12 B11 106.43(10)
C8 B12 H12 119.7(9)
B9 B12 B7 110.29(10)
B9 B12 H12 117.7(9)
B10 B12 B7 109.36(11)
B10 B12 B9 59.52(9)
B10 B12 B11 60.90(9)
B10 B12 H12 124.4(9)
B11 B12 B7 60.44(9)
B11 B12 B9 109.34(11)
B11 B12 H12 125.7(9)
C21 C20 Ru2 70.21(8)
C21 C20 C26 121.21(17)
C25 C20 Ru2 70.92(8)
C25 C20 C21 118.14(14)
C25 C20 C26 120.63(17)
C26 C20 Ru2 129.10(11)
Ru2 C21 H21 119.3
C20 C21 Ru2 73.06(8)
C20 C21 H21 119.3
C22 C21 Ru2 70.97(8)
C22 C21 C20 120.61(14)
C22 C21 H21 119.3
Ru2 C22 H22 119.1
C21 C22 Ru2 72.00(8)
C21 C22 H22 119.1
C21 C22 C23 121.16(13)
C23 C22 Ru2 73.33(7)
C23 C22 H22 119.1
C22 C23 Ru2 69.89(7)
C22 C23 C24 117.98(13)
C22 C23 C27 123.26(12)
C24 C23 Ru2 70.96(8)
C24 C23 C27 118.72(12)
C27 C23 Ru2 132.43(10)
Ru2 C24 H24 119.1
C23 C24 Ru2 72.21(8)
C23 C24 H24 119.1
C25 C24 Ru2 71.89(9)
C25 C24 C23 120.82(14)
C25 C24 H24 119.1
Ru2 C25 H25 118.9
C20 C25 Ru2 72.50(9)
C20 C25 H25 118.9
C24 C25 Ru2 71.75(8)
C24 C25 C20 121.25(14)
C24 C25 H25 118.9
C20 C26 H26A 109.5
C20 C26 H26B 109.5
C20 C26 H26C 109.5
H26A C26 H26B 109.5
H26A C26 H26C 109.5
H26B C26 H26C 109.5
C23 C27 H27 108.0
C23 C27 C28 113.84(12)
C23 C27 C29 107.67(12)
C28 C27 H27 108.0
C28 C27 C29 111.11(13)
C29 C27 H27 108.0
C27 C28 H28A 109.5
C27 C28 H28B 109.5
C27 C28 H28C 109.5
H28A C28 H28B 109.5
H28A C28 H28C 109.5
H28B C28 H28C 109.5
C27 C29 H29A 109.5
C27 C29 H29B 109.5
C27 C29 H29C 109.5
H29A C29 H29B 109.5
H29A C29 H29C 109.5
H29B C29 H29C 109.5
C8 C1' C3' 117.44(10)
C8 C1' B2' 117.79(10)
C8 C1' B3' 117.44(10)
C8 C1' C2' 117.79(10)
C8 C1' B6' 120.81(10)
C8 C1' B5' 122.97(10)
C8 C1' B4' 119.38(10)
C3' C1' B2' 60.37(9)
C3' C1' B6' 110.60(10)
C3' C1' B5' 111.01(10)
C3' C1' B4' 61.48(8)
B2' C1' B6' 61.18(8)
B2' C1' B5' 111.17(10)
B2' C1' B4' 111.30(10)
B3' C1' C2' 60.37(9)
B3' C1' B6' 110.60(10)
B3' C1' B5' 111.01(10)
B3' C1' B4' 61.48(8)
C2' C1' B6' 61.18(8)
C2' C1' B5' 111.17(10)
C2' C1' B4' 111.30(10)
B5' C1' B6' 61.97(8)
B5' C1' B4' 61.98(8)
B4' C1' B6' 112.76(10)
C1' C3' H3' 115.9(10)
C1' C3' B2' 60.21(9)
C1' C3' B4' 60.46(8)
C1' C3' B7' 109.70(11)
C1' C3' B8' 109.55(11)
B2' C3' H3' 116.3(10)
B2' C3' B4' 110.34(11)
B2' C3' B7' 60.87(9)
B2' C3' B8' 110.44(12)
B4' C3' H3' 120.1(10)
B7' C3' H3' 122.4(10)
B7' C3' B4' 112.15(11)
B8' C3' H3' 126.1(10)
B8' C3' B4' 61.69(9)
B8' C3' B7' 61.85(9)
C1' B2' C3' 59.42(8)
C1' B2' H2' 116.0(10)
C1' B2' B6' 60.36(8)
C1' B2' B11' 108.96(11)
C1' B2' B7' 108.66(11)
C3' B2' H2' 117.2(9)
C3' B2' B6' 109.17(11)
C3' B2' B11' 109.41(11)
C3' B2' B7' 60.36(9)
B6' B2' H2' 120.2(10)
B11' B2' H2' 126.7(10)
B11' B2' B6' 61.41(9)
B11' B2' B7' 61.64(9)
B7' B2' H2' 123.3(10)
B7' B2' B6' 111.36(11)
C1' B3' C2' 60.21(9)
C1' B3' B4' 60.46(8)
C1' B3' B7' 109.70(11)
C1' B3' B8' 109.55(11)
C2' B3' B4' 110.34(11)
C2' B3' B7' 60.87(9)
C2' B3' B8' 110.44(12)
B7' B3' B4' 112.15(11)
B8' B3' B4' 61.69(9)
B8' B3' B7' 61.85(9)
C1' C2' B3' 59.42(8)
C1' C2' B6' 60.36(8)
C1' C2' B11' 108.96(11)
C1' C2' B7' 108.66(11)
B3' C2' B6' 109.17(11)
B3' C2' B11' 109.41(11)
B3' C2' B7' 60.36(9)
B11' C2' B6' 61.41(9)
B11' C2' B7' 61.64(9)
B7' C2' B6' 111.36(11)
C1' B6' B2' 58.45(8)
C1' B6' C2' 58.45(8)
C1' B6' H6' 117.8(9)
C1' B6' B5' 58.67(8)
C1' B6' B11' 105.44(10)
C1' B6' B10' 105.28(10)
B2' B6' H6' 119.2(9)
B2' B6' B5' 106.33(10)
B2' B6' B11' 58.86(9)
B2' B6' B10' 106.13(11)
C2' B6' H6' 119.2(9)
C2' B6' B5' 106.33(10)
C2' B6' B11' 58.86(9)
C2' B6' B10' 106.13(11)
B5' B6' H6' 121.4(10)
B11' B6' H6' 125.6(10)
B11' B6' B5' 108.45(10)
B10' B6' H6' 128.7(9)
B10' B6' B5' 60.18(9)
B10' B6' B11' 60.35(9)
C1' B5' B6' 59.37(8)
C1' B5' H5' 117.3(9)
C1' B5' B4' 59.22(8)
C1' B5' B9' 105.34(10)
C1' B5' B10' 105.40(10)
B6' B5' H5' 119.3(9)
B6' B5' B10' 59.64(9)
B4' B5' B6' 108.41(10)
B4' B5' H5' 119.1(9)
B4' B5' B10' 107.79(11)
B9' B5' B6' 107.99(11)
B9' B5' H5' 127.5(9)
B9' B5' B4' 59.51(9)
B9' B5' B10' 60.20(9)
B10' B5' H5' 127.8(9)
C1' B4' C3' 58.06(8)
C1' B4' B3' 58.06(8)
C1' B4' B5' 58.80(8)
C1' B4' H4' 116.2(9)
C1' B4' B8' 105.25(10)
C1' B4' B9' 105.54(10)
C3' B4' B5' 105.75(11)
C3' B4' H4' 119.8(9)
C3' B4' B8' 58.68(9)
C3' B4' B9' 105.81(11)
B3' B4' B5' 105.75(11)
B3' B4' H4' 119.8(9)
B3' B4' B8' 58.68(9)
B3' B4' B9' 105.81(11)
B5' B4' H4' 120.3(9)
B5' B4' B8' 108.19(11)
B8' B4' H4' 127.4(9)
B9' B4' B5' 60.20(9)
B9' B4' H4' 129.3(9)
B9' B4' B8' 60.31(9)
B2' B11' B6' 59.73(9)
B2' B11' H11' 120.2(9)
B2' B11' B7' 59.39(9)
B2' B11' B10' 106.22(11)
B2' B11' B12' 106.22(11)
C2' B11' B6' 59.73(9)
C2' B11' H11' 120.2(9)
C2' B11' B7' 59.39(9)
C2' B11' B10' 106.22(11)
C2' B11' B12' 106.22(11)
B6' B11' H11' 120.7(9)
B6' B11' B7' 108.21(11)
B6' B11' B10' 59.60(9)
B6' B11' B12' 107.59(11)
B7' B11' H11' 120.6(9)
B7' B11' B10' 107.64(11)
B7' B11' B12' 59.85(9)
B10' B11' H11' 124.8(9)
B10' B11' B12' 59.73(9)
B12' B11' H11' 124.7(9)
C3' B7' B2' 58.77(9)
C3' B7' B11' 106.03(11)
C3' B7' H7' 117.7(9)
C3' B7' B8' 59.02(9)
C3' B7' B12' 105.82(11)
B2' B7' B11' 58.97(9)
B2' B7' H7' 116.9(9)
B2' B7' B8' 106.50(11)
B2' B7' B12' 106.17(11)
B3' B7' C2' 58.77(9)
B3' B7' B11' 106.03(11)
B3' B7' H7' 117.7(9)
B3' B7' B8' 59.02(9)
B3' B7' B12' 105.82(11)
C2' B7' B11' 58.97(9)
C2' B7' H7' 116.9(9)
C2' B7' B8' 106.50(11)
C2' B7' B12' 106.17(11)
B11' B7' H7' 123.4(9)
B8' B7' B11' 108.27(11)
B8' B7' H7' 124.2(9)
B12' B7' B11' 60.20(9)
B12' B7' H7' 129.8(9)
B12' B7' B8' 60.04(9)
C3' B8' B4' 59.63(9)
C3' B8' B7' 59.13(9)
C3' B8' H8' 117.8(9)
C3' B8' B9' 105.78(11)
C3' B8' B12' 105.84(11)
B3' B8' B4' 59.63(9)
B3' B8' B7' 59.13(9)
B3' B8' H8' 117.8(9)
B3' B8' B9' 105.78(11)
B3' B8' B12' 105.84(11)
B4' B8' H8' 119.6(10)
B7' B8' B4' 108.28(10)
B7' B8' H8' 119.6(10)
B7' B8' B9' 108.12(11)
B7' B8' B12' 59.94(9)
B9' B8' B4' 59.32(9)
B9' B8' H8' 126.7(10)
B12' B8' B4' 107.76(11)
B12' B8' H8' 126.8(10)
B12' B8' B9' 60.26(9)
B5' B9' B8' 108.31(11)
B5' B9' H9' 120.0(9)
B5' B9' B10' 60.00(9)
B5' B9' B12' 107.87(11)
B4' B9' B5' 60.28(8)
B4' B9' B8' 60.38(9)
B4' B9' H9' 118.3(9)
B4' B9' B10' 108.24(10)
B4' B9' B12' 108.25(11)
B8' B9' H9' 121.4(9)
B8' B9' B10' 107.67(11)
B8' B9' B12' 59.81(9)
B10' B9' H9' 123.9(9)
B10' B9' B12' 59.67(9)
B12' B9' H9' 124.7(9)
B6' B10' B5' 60.18(8)
B6' B10' B11' 60.05(9)
B6' B10' B9' 108.10(11)
B6' B10' H10' 119.7(9)
B6' B10' B12' 108.28(11)
B5' B10' B11' 108.21(11)
B5' B10' B9' 59.80(9)
B5' B10' H10' 121.9(10)
B11' B10' B9' 108.30(11)
B11' B10' H10' 120.2(10)
B9' B10' H10' 123.7(9)
B12' B10' B5' 108.19(11)
B12' B10' B11' 60.15(9)
B12' B10' B9' 60.28(9)
B12' B10' H10' 122.5(10)
B11' B12' B9' 108.09(11)
B11' B12' H12' 120.4(10)
B7' B12' B11' 59.95(9)
B7' B12' B8' 60.02(9)
B7' B12' B9' 107.92(11)
B7' B12' H12' 121.3(10)
B8' B12' B11' 108.06(11)
B8' B12' B9' 59.93(9)
B8' B12' H12' 122.6(9)
B9' B12' H12' 122.8(10)
B10' B12' B11' 60.11(9)
B10' B12' B7' 108.03(11)
B10' B12' B8' 108.07(11)
B10' B12' B9' 60.05(9)
B10' B12' H12' 121.3(9)

loop_
_geom_bond_atom_site_label_1
_geom_bond_atom_site_label_2
_geom_bond_distance
C1 H1 0.961(18)
C1 Ru2 2.1696(13)
C1 B3 1.725(2)
C1 B4 1.695(2)
C1 B5 1.722(2)
C1 B6 1.738(2)
Ru2 B3 2.1477(15)
Ru2 B6 2.1823(16)
Ru2 B7 2.1796(15)
Ru2 B11 2.2078(16)
Ru2 C20 2.2688(15)
Ru2 C21 2.2317(14)
Ru2 C22 2.2182(13)
Ru2 C23 2.2629(13)
Ru2 C24 2.2465(14)
Ru2 C25 2.2483(15)
B3 H3 1.074(17)
B3 B4 1.810(2)
B3 B7 1.838(2)
B3 C8 1.7458(19)
B4 H4 1.045(16)
B4 B5 1.761(2)
B4 C8 1.7068(19)
B4 B9 1.771(2)
B5 H5 1.086(17)
B5 B6 1.798(2)
B5 B9 1.755(2)
B5 B10 1.776(2)
B6 H6 1.063(18)
B6 B10 1.787(2)
B6 B11 1.819(2)
B7 H7 1.087(16)
B7 C8 1.7636(19)
B7 B11 1.794(2)
B7 B12 1.792(2)
C8 B9 1.7409(19)
C8 B12 1.7265(19)
C8 C1' 1.5294(17)
B9 H9 1.084(17)
B9 B10 1.765(2)
B9 B12 1.783(2)
B10 H10 1.081(17)
B10 B11 1.797(2)
B10 B12 1.773(2)
B11 H11 1.090(17)
B11 B12 1.773(2)
B12 H12 1.066(17)
C20 C21 1.418(2)
C20 C25 1.418(3)
C20 C26 1.501(2)
C21 H21 1.0000
C21 C22 1.413(2)
C22 H22 1.0000
C22 C23 1.4142(19)
C23 C24 1.4246(19)
C23 C27 1.514(2)
C24 H24 1.0000
C24 C25 1.402(2)
C25 H25 1.0000
C26 H26A 0.9800
C26 H26B 0.9800
C26 H26C 0.9800
C27 H27 1.0000
C27 C28 1.522(2)
C27 C29 1.536(2)
C28 H28A 0.9800
C28 H28B 0.9800
C28 H28C 0.9800
C29 H29A 0.9800
C29 H29B 0.9800
C29 H29C 0.9800
C1' C3' 1.6878(19)
C1' B2' 1.701(2)
C1' B3' 1.6878(19)
C1' C2' 1.701(2)
C1' B6' 1.7352(19)
C1' B5' 1.7225(19)
C1' B4' 1.7303(19)
C3' H3' 1.020(18)
C3' B2' 1.704(2)
C3' B4' 1.747(2)
C3' B7' 1.732(2)
C3' B8' 1.730(2)
B2' H2' 1.066(18)
B2' B6' 1.749(2)
B2' B11' 1.733(2)
B2' B7' 1.741(2)
B3' C2' 1.704(2)
B3' B4' 1.747(2)
B3' B7' 1.732(2)
B3' B8' 1.730(2)
C2' B6' 1.749(2)
C2' B11' 1.733(2)
C2' B7' 1.741(2)
B6' H6' 1.043(17)
B6' B5' 1.780(2)
B6' B11' 1.778(2)
B6' B10' 1.770(2)
B5' H5' 1.082(17)
B5' B4' 1.778(2)
B5' B9' 1.776(2)
B5' B10' 1.780(2)
B4' H4' 1.059(17)
B4' B8' 1.783(2)
B4' B9' 1.764(2)
B11' H11' 1.102(17)
B11' B7' 1.780(2)
B11' B10' 1.784(2)
B11' B12' 1.784(2)
B7' H7' 1.070(18)
B7' B8' 1.779(2)
B7' B12' 1.778(2)
B8' H8' 1.033(18)
B8' B9' 1.782(2)
B8' B12' 1.780(2)
B9' H9' 1.101(17)
B9' B10' 1.784(2)
B9' B12' 1.788(2)
B10' H10' 1.047(17)
B10' B12' 1.777(2)
B12' H12' 1.068(17)

loop_
_geom_torsion_atom_site_label_1
_geom_torsion_atom_site_label_2
_geom_torsion_atom_site_label_3
_geom_torsion_atom_site_label_4
_geom_torsion
C1 B3 B4 B5 33.83(10)
C1 B3 B4 C8 131.74(11)
C1 B3 B4 B9 97.35(11)
C1 B3 B7 Ru2 55.29(8)
C1 B3 B7 C8 -92.72(10)
C1 B3 B7 B11 3.17(13)
C1 B3 B7 B12 -59.02(12)
C1 B3 C8 B4 -39.61(9)
C1 B3 C8 B7 102.22(10)
C1 B3 C8 B9 -3.22(13)
C1 B3 C8 B12 65.16(12)
C1 B3 C8 C1' -147.29(10)
C1 B4 B5 B6 34.13(10)
C1 B4 B5 B9 135.52(11)
C1 B4 B5 B10 97.39(11)
C1 B4 C8 B3 40.98(9)
C1 B4 C8 B7 3.50(13)
C1 B4 C8 B9 -101.11(11)
C1 B4 C8 B12 -64.79(12)
C1 B4 C8 C1' 150.47(10)
C1 B4 B9 B5 -39.03(10)
C1 B4 B9 C8 96.18(10)
C1 B4 B9 B10 -0.61(13)
C1 B4 B9 B12 62.59(12)
C1 B5 B6 Ru2 25.92(9)
C1 B5 B6 B10 134.73(11)
C1 B5 B6 B11 98.21(11)
C1 B5 B9 B4 38.20(10)
C1 B5 B9 C8 -0.06(14)
C1 B5 B9 B10 -99.07(11)
C1 B5 B9 B12 -61.45(13)
C1 B5 B10 B6 -39.23(10)
C1 B5 B10 B9 99.34(11)
C1 B5 B10 B11 -1.67(14)
C1 B5 B10 B12 61.59(13)
C1 B6 B10 B5 38.57(10)
C1 B6 B10 B9 1.72(14)
C1 B6 B10 B11 -100.44(11)
C1 B6 B10 B12 -62.29(13)
C1 B6 B11 Ru2 -54.04(8)
C1 B6 B11 B7 -3.63(13)
C1 B6 B11 B10 97.49(11)
C1 B6 B11 B12 59.69(13)
Ru2 C1 B3 B4 -154.51(9)
Ru2 C1 B3 B7 -54.46(8)
Ru2 C1 B3 C8 -114.84(8)
Ru2 C1 B4 B3 28.26(10)
Ru2 C1 B4 B5 -114.18(12)
Ru2 C1 B4 C8 -13.02(14)
Ru2 C1 B4 B9 -75.22(12)
Ru2 C1 B5 B4 113.87(11)
Ru2 C1 B5 B6 -27.54(10)
Ru2 C1 B5 B9 74.59(13)
Ru2 C1 B5 B10 12.10(14)
Ru2 C1 B6 B5 155.42(9)
Ru2 C1 B6 B10 116.29(10)
Ru2 C1 B6 B11 54.14(8)
Ru2 B3 B4 C1 -27.03(9)
Ru2 B3 B4 B5 6.80(14)
Ru2 B3 B4 C8 104.71(10)
Ru2 B3 B4 B9 70.32(12)
Ru2 B3 B7 C8 -148.01(8)
Ru2 B3 B7 B11 -52.12(8)
Ru2 B3 B7 B12 -114.31(9)
Ru2 B3 C8 B4 -109.07(10)
Ru2 B3 C8 B7 32.76(8)
Ru2 B3 C8 B9 -72.68(12)
Ru2 B3 C8 B12 -4.30(13)
Ru2 B3 C8 C1' 143.25(9)
Ru2 B6 B10 B5 108.92(11)
Ru2 B6 B10 B9 72.07(13)
Ru2 B6 B10 B11 -30.09(10)
Ru2 B6 B10 B12 8.06(15)
Ru2 B6 B11 B7 50.41(8)
Ru2 B6 B11 B10 151.53(9)
Ru2 B6 B11 B12 113.73(10)
Ru2 B7 C8 B3 -31.52(8)
Ru2 B7 C8 B4 5.99(13)
Ru2 B7 C8 B9 74.62(11)
Ru2 B7 C8 B12 109.62(10)
Ru2 B7 C8 C1' -140.13(10)
Ru2 B7 B11 B6 -50.27(8)
Ru2 B7 B11 B10 -112.78(10)
Ru2 B7 B11 B12 -149.50(9)
Ru2 B7 B12 C8 -102.43(10)
Ru2 B7 B12 B9 -69.27(12)
Ru2 B7 B12 B10 -5.58(14)
Ru2 B7 B12 B11 32.04(9)
Ru2 B11 B12 B7 -31.40(9)
Ru2 B11 B12 C8 8.77(14)
Ru2 B11 B12 B9 71.51(13)
Ru2 B11 B12 B10 107.36(11)
Ru2 C20 C21 C22 -54.80(12)
Ru2 C20 C25 C24 54.87(12)
Ru2 C21 C22 C23 -56.70(11)
Ru2 C22 C23 C24 -54.00(11)
Ru2 C22 C23 C27 128.25(13)
Ru2 C23 C24 C25 -55.14(12)
Ru2 C23 C27 C28 75.16(16)
Ru2 C23 C27 C29 -161.19(11)
Ru2 C24 C25 C20 -55.22(13)
B3 C1 B4 B5 -142.44(11)
B3 C1 B4 C8 -41.28(9)
B3 C1 B4 B9 -103.48(11)
B3 C1 B5 B4 37.18(11)
B3 C1 B5 B6 -104.23(12)
B3 C1 B5 B9 -2.10(15)
B3 C1 B5 B10 -64.59(13)
B3 C1 B6 Ru2 -48.14(9)
B3 C1 B6 B5 107.28(12)
B3 C1 B6 B10 68.14(13)
B3 C1 B6 B11 5.99(14)
B3 B4 B5 C1 -33.49(10)
B3 B4 B5 B6 0.64(14)
B3 B4 B5 B9 102.03(11)
B3 B4 B5 B10 63.91(13)
B3 B4 C8 B7 -37.48(10)
B3 B4 C8 B9 -142.09(10)
B3 B4 C8 B12 -105.77(11)
B3 B4 C8 C1' 109.49(12)
B3 B4 B9 B5 -101.05(11)
B3 B4 B9 C8 34.15(9)
B3 B4 B9 B10 -62.64(13)
B3 B4 B9 B12 0.56(14)
B3 B7 C8 B4 37.51(10)
B3 B7 C8 B9 106.14(11)
B3 B7 C8 B12 141.14(10)
B3 B7 C8 C1' -108.61(12)
B3 B7 B11 Ru2 50.56(8)
B3 B7 B11 B6 0.29(13)
B3 B7 B11 B10 -62.22(13)
B3 B7 B11 B12 -98.94(11)
B3 B7 B12 C8 -33.64(9)
B3 B7 B12 B9 -0.48(13)
B3 B7 B12 B10 63.21(13)
B3 B7 B12 B11 100.83(11)
B3 C8 B9 B4 -36.94(10)
B3 C8 B9 B5 2.17(14)
B3 C8 B9 B10 65.13(13)
B3 C8 B9 B12 104.83(11)
B3 C8 B12 B7 37.61(10)
B3 C8 B12 B9 -105.83(11)
B3 C8 B12 B10 -66.27(12)
B3 C8 B12 B11 -2.71(14)
B3 C8 C1' C3' -112.40(12)
B3 C8 C1' B2' 178.45(10)
B3 C8 C1' B3' -112.40(12)
B3 C8 C1' C2' 178.45(10)
B3 C8 C1' B6' 107.12(13)
B3 C8 C1' B5' 32.52(16)
B3 C8 C1' B4' -41.38(15)
B4 C1 B3 Ru2 154.51(9)
B4 C1 B3 B7 100.05(10)
B4 C1 B3 C8 39.67(9)
B4 C1 B5 B6 -141.41(11)
B4 C1 B5 B9 -39.28(10)
B4 C1 B5 B10 -101.77(11)
B4 C1 B6 Ru2 -118.52(10)
B4 C1 B6 B5 36.90(10)
B4 C1 B6 B10 -2.23(14)
B4 C1 B6 B11 -64.38(13)
B4 B3 B7 Ru2 115.11(9)
B4 B3 B7 C8 -32.90(9)
B4 B3 B7 B11 62.99(12)
B4 B3 B7 B12 0.80(13)
B4 B3 C8 B7 141.83(10)
B4 B3 C8 B9 36.39(10)
B4 B3 C8 B12 104.77(11)
B4 B3 C8 C1' -107.68(12)
B4 B5 B6 C1 -33.76(10)
B4 B5 B6 Ru2 -7.84(15)
B4 B5 B6 B10 100.96(12)
B4 B5 B6 B11 64.44(13)
B4 B5 B9 C8 -38.26(9)
B4 B5 B9 B10 -137.27(11)
B4 B5 B9 B12 -99.65(11)
B4 B5 B10 B6 -100.22(11)
B4 B5 B10 B9 38.36(10)
B4 B5 B10 B11 -62.66(13)
B4 B5 B10 B12 0.61(14)
B4 C8 B9 B5 39.11(10)
B4 C8 B9 B10 102.07(11)
B4 C8 B9 B12 141.77(11)
B4 C8 B12 B7 107.14(11)
B4 C8 B12 B9 -36.29(10)
B4 C8 B12 B10 3.26(14)
B4 C8 B12 B11 66.82(13)
B4 C8 C1' C3' 175.24(10)
B4 C8 C1' B2' 106.10(13)
B4 C8 C1' B3' 175.24(10)
B4 C8 C1' C2' 106.10(13)
B4 C8 C1' B6' 34.77(16)
B4 C8 C1' B5' -39.84(16)
B4 C8 C1' B4' -113.73(12)
B4 B9 B10 B5 -38.10(10)
B4 B9 B10 B6 -0.72(14)
B4 B9 B10 B11 64.08(14)
B4 B9 B10 B12 99.88(11)
B4 B9 B12 B7 -0.04(14)
B4 B9 B12 C8 33.38(9)
B4 B9 B12 B10 -101.14(11)
B4 B9 B12 B11 -64.72(13)
B5 C1 B3 Ru2 118.05(11)
B5 C1 B3 B4 -36.46(11)
B5 C1 B3 B7 63.59(13)
B5 C1 B3 C8 3.21(13)
B5 C1 B4 B3 142.44(11)
B5 C1 B4 C8 101.16(11)
B5 C1 B4 B9 38.96(10)
B5 C1 B6 Ru2 -155.42(9)
B5 C1 B6 B10 -39.14(10)
B5 C1 B6 B11 -101.28(11)
B5 B4 C8 B3 102.86(11)
B5 B4 C8 B7 65.38(13)
B5 B4 C8 B9 -39.23(10)
B5 B4 C8 B12 -2.91(13)
B5 B4 C8 C1' -147.65(11)
B5 B4 B9 C8 135.20(11)
B5 B4 B9 B10 38.41(10)
B5 B4 B9 B12 101.61(11)
B5 B6 B10 B9 -36.85(10)
B5 B6 B10 B11 -139.01(11)
B5 B6 B10 B12 -100.86(12)
B5 B6 B11 Ru2 -115.16(10)
B5 B6 B11 B7 -64.75(13)
B5 B6 B11 B10 36.36(10)
B5 B6 B11 B12 -1.44(14)
B5 B9 B10 B6 37.38(10)
B5 B9 B10 B11 102.18(12)
B5 B9 B10 B12 137.98(11)
B5 B9 B12 B7 63.19(13)
B5 B9 B12 C8 96.61(11)
B5 B9 B12 B10 -37.91(10)
B5 B9 B12 B11 -1.49(14)
B5 B10 B11 Ru2 -8.23(14)
B5 B10 B11 B6 -37.39(10)
B5 B10 B11 B7 62.54(13)
B5 B10 B11 B12 99.59(12)
B5 B10 B12 B7 -65.43(13)
B5 B10 B12 C8 -2.26(14)
B5 B10 B12 B9 37.26(10)
B5 B10 B12 B11 -102.86(12)
B6 C1 B3 Ru2 48.67(9)
B6 C1 B3 B4 -105.83(12)
B6 C1 B3 B7 -5.79(13)
B6 C1 B3 C8 -66.16(12)
B6 C1 B4 B3 105.30(12)
B6 C1 B4 B5 -37.14(11)
B6 C1 B4 C8 64.01(13)
B6 C1 B4 B9 1.82(14)
B6 C1 B5 B4 141.41(11)
B6 C1 B5 B9 102.13(12)
B6 C1 B5 B10 39.65(10)
B6 B5 B9 B4 100.20(11)
B6 B5 B9 C8 61.94(13)
B6 B5 B9 B10 -37.07(10)
B6 B5 B9 B12 0.55(14)
B6 B5 B10 B9 138.57(11)
B6 B5 B10 B11 37.56(10)
B6 B5 B10 B12 100.82(12)
B6 B10 B11 Ru2 29.16(9)
B6 B10 B11 B7 99.93(11)
B6 B10 B11 B12 136.99(11)
B6 B10 B12 B7 -1.39(15)
B6 B10 B12 C8 61.78(13)
B6 B10 B12 B9 101.30(12)
B6 B10 B12 B11 -38.82(10)
B6 B11 B12 B7 -101.12(11)
B6 B11 B12 C8 -60.94(12)
B6 B11 B12 B9 1.79(14)
B6 B11 B12 B10 37.64(10)
B7 B3 B4 C1 -98.21(11)
B7 B3 B4 B5 -64.37(13)
B7 B3 B4 C8 33.54(9)
B7 B3 B4 B9 -0.85(13)
B7 B3 C8 B4 -141.83(10)
B7 B3 C8 B9 -105.44(11)
B7 B3 C8 B12 -37.06(10)
B7 B3 C8 C1' 110.49(12)
B7 C8 B9 B4 -106.81(11)
B7 C8 B9 B5 -67.70(13)
B7 C8 B9 B10 -4.74(14)
B7 C8 B9 B12 34.96(10)
B7 C8 B12 B9 -143.44(10)
B7 C8 B12 B10 -103.88(11)
B7 C8 B12 B11 -40.32(10)
B7 C8 C1' C3' -39.21(15)
B7 C8 C1' B2' -108.36(12)
B7 C8 C1' B3' -39.21(15)
B7 C8 C1' C2' -108.36(12)
B7 C8 C1' B6' -179.69(10)
B7 C8 C1' B5' 105.70(13)
B7 C8 C1' B4' 31.81(16)
B7 B11 B12 C8 40.18(9)
B7 B11 B12 B9 102.91(11)
B7 B11 B12 B10 138.76(11)
C8 B3 B4 C1 -131.74(11)
C8 B3 B4 B5 -97.91(11)
C8 B3 B4 B9 -34.39(9)
C8 B3 B7 Ru2 148.01(8)
C8 B3 B7 B11 95.89(10)
C8 B3 B7 B12 33.70(9)
C8 B4 B5 C1 -96.07(11)
C8 B4 B5 B6 -61.94(13)
C8 B4 B5 B9 39.45(10)
C8 B4 B5 B10 1.32(14)
C8 B4 B9 B5 -135.20(11)
C8 B4 B9 B10 -96.79(11)
C8 B4 B9 B12 -33.59(9)
C8 B7 B11 Ru2 110.88(8)
C8 B7 B11 B6 60.61(12)
C8 B7 B11 B10 -1.90(13)
C8 B7 B11 B12 -38.63(9)
C8 B7 B12 B9 33.16(9)
C8 B7 B12 B10 96.85(11)
C8 B7 B12 B11 134.47(11)
C8 B9 B10 B5 -98.90(11)
C8 B9 B10 B6 -61.52(13)
C8 B9 B10 B11 3.27(14)
C8 B9 B10 B12 39.07(10)
C8 B9 B12 B7 -33.42(9)
C8 B9 B12 B10 -134.52(11)
C8 B9 B12 B11 -98.10(11)
C8 C1' C3' B2' -108.00(12)
C8 C1' C3' B4' 110.30(12)
C8 C1' C3' B7' -144.79(11)
C8 C1' C3' B8' 149.07(11)
C8 C1' B2' C3' 107.43(12)
C8 C1' B2' B6' -111.77(12)
C8 C1' B2' B11' -150.73(11)
C8 C1' B2' B7' 143.74(11)
C8 C1' B3' C2' -108.00(12)
C8 C1' B3' B4' 110.30(12)
C8 C1' B3' B7' -144.79(11)
C8 C1' B3' B8' 149.07(11)
C8 C1' C2' B3' 107.43(12)
C8 C1' C2' B6' -111.77(12)
C8 C1' C2' B11' -150.73(11)
C8 C1' C2' B7' 143.74(11)
C8 C1' B6' B2' 106.95(13)
C8 C1' B6' C2' 106.95(13)
C8 C1' B6' B5' -113.59(13)
C8 C1' B6' B11' 143.91(11)
C8 C1' B6' B10' -153.26(11)
C8 C1' B5' B6' 110.26(12)
C8 C1' B5' B4' -108.49(13)
C8 C1' B5' B9' -147.63(11)
C8 C1' B5' B10' 149.69(11)
C8 C1' B4' C3' -107.21(13)
C8 C1' B4' B3' -107.21(13)
C8 C1' B4' B5' 114.07(12)
C8 C1' B4' B8' -143.62(11)
C8 C1' B4' B9' 153.58(11)
B9 B4 B5 C1 -135.52(11)
B9 B4 B5 B6 -101.39(12)
B9 B4 B5 B10 -38.12(10)
B9 B4 C8 B3 142.09(10)
B9 B4 C8 B7 104.62(11)
B9 B4 C8 B12 36.32(10)
B9 B4 C8 C1' -108.42(12)
B9 B5 B6 C1 -97.65(11)
B9 B5 B6 Ru2 -71.73(13)
B9 B5 B6 B10 37.08(10)
B9 B5 B6 B11 0.55(14)
B9 B5 B10 B6 -138.57(11)
B9 B5 B10 B11 -101.01(11)
B9 B5 B10 B12 -37.75(10)
B9 C8 B12 B7 143.44(10)
B9 C8 B12 B10 39.56(10)
B9 C8 B12 B11 103.12(11)
B9 C8 C1' C3' 104.74(13)
B9 C8 C1' B2' 35.60(15)
B9 C8 C1' B3' 104.74(13)
B9 C8 C1' C2' 35.60(15)
B9 C8 C1' B6' -35.73(16)
B9 C8 C1' B5' -110.34(13)
B9 C8 C1' B4' 175.77(11)
B9 B10 B11 Ru2 -71.62(13)
B9 B10 B11 B6 -100.78(12)
B9 B10 B11 B7 -0.85(15)
B9 B10 B11 B12 36.20(11)
B9 B10 B12 B7 -102.69(11)
B9 B10 B12 C8 -39.52(10)
B9 B10 B12 B11 -140.12(11)
B10 B5 B6 C1 -134.73(11)
B10 B5 B6 Ru2 -108.80(11)
B10 B5 B6 B11 -36.52(10)
B10 B5 B9 B4 137.27(11)
B10 B5 B9 C8 99.01(11)
B10 B5 B9 B12 37.62(10)
B10 B6 B11 Ru2 -151.53(9)
B10 B6 B11 B7 -101.11(11)
B10 B6 B11 B12 -37.80(10)
B10 B9 B12 B7 101.10(12)
B10 B9 B12 C8 134.52(11)
B10 B9 B12 B11 36.43(10)
B10 B11 B12 B7 -138.76(11)
B10 B11 B12 C8 -98.58(11)
B10 B11 B12 B9 -35.85(10)
B11 B6 B10 B5 139.01(11)
B11 B6 B10 B9 102.16(11)
B11 B6 B10 B12 38.16(10)
B11 B7 C8 B3 -101.94(10)
B11 B7 C8 B4 -64.43(12)
B11 B7 C8 B9 4.20(13)
B11 B7 C8 B12 39.20(9)
B11 B7 C8 C1' 149.45(11)
B11 B7 B12 C8 -134.47(11)
B11 B7 B12 B9 -101.32(12)
B11 B7 B12 B10 -37.63(10)
B11 B10 B12 B7 37.43(10)
B11 B10 B12 C8 100.60(11)
B11 B10 B12 B9 140.12(11)
B12 B7 C8 B3 -141.14(10)
B12 B7 C8 B4 -103.63(11)
B12 B7 C8 B9 -35.00(10)
B12 B7 C8 C1' 110.25(12)
B12 B7 B11 Ru2 149.50(9)
B12 B7 B11 B6 99.24(11)
B12 B7 B11 B10 36.73(10)
B12 C8 B9 B4 -141.77(11)
B12 C8 B9 B5 -102.66(11)
B12 C8 B9 B10 -39.70(10)
B12 C8 C1' C3' 33.06(16)
B12 C8 C1' B2' -36.09(15)
B12 C8 C1' B3' 33.06(16)
B12 C8 C1' C2' -36.09(15)
B12 C8 C1' B6' -107.42(13)
B12 C8 C1' B5' 177.97(11)
B12 C8 C1' B4' 104.08(13)
B12 B9 B10 B5 -137.98(11)
B12 B9 B10 B6 -100.60(12)
B12 B9 B10 B11 -35.80(10)
B12 B10 B11 Ru2 -107.83(11)
B12 B10 B11 B6 -136.99(11)
B12 B10 B11 B7 -37.05(10)
C20 C21 C22 Ru2 55.78(12)
C20 C21 C22 C23 -0.9(2)
C21 C20 C25 Ru2 -53.76(12)
C21 C20 C25 C24 1.1(2)
C21 C22 C23 Ru2 56.08(12)
C21 C22 C23 C24 2.08(19)
C21 C22 C23 C27 -175.67(12)
C22 C23 C24 Ru2 53.48(11)
C22 C23 C24 C25 -1.7(2)
C22 C23 C27 C28 -17.28(19)
C22 C23 C27 C29 106.37(16)
C23 C24 C25 Ru2 55.29(12)
C23 C24 C25 C20 0.1(2)
C24 C23 C27 C28 164.99(13)
C24 C23 C27 C29 -71.37(16)
C25 C20 C21 Ru2 54.10(12)
C25 C20 C21 C22 -0.7(2)
C26 C20 C21 Ru2 -124.45(14)
C26 C20 C21 C22 -179.25(14)
C26 C20 C25 Ru2 124.80(14)
C26 C20 C25 C24 179.68(14)
C27 C23 C24 Ru2 -128.67(12)
C27 C23 C24 C25 176.19(13)
C1' C8 B9 B4 107.31(12)
C1' C8 B9 B5 146.42(11)
C1' C8 B9 B10 -150.63(11)
C1' C8 B9 B12 -110.93(12)
C1' C8 B12 B7 -109.29(12)
C1' C8 B12 B9 107.27(12)
C1' C8 B12 B10 146.83(11)
C1' C8 B12 B11 -149.61(11)
C1' C3' B2' B6' -35.56(10)
C1' C3' B2' B11' -101.06(12)
C1' C3' B2' B7' -139.80(11)
C1' C3' B4' B5' 35.90(9)
C1' C3' B4' B8' 137.91(11)
C1' C3' B4' B9' 98.72(11)
C1' C3' B7' B2' 36.51(10)
C1' C3' B7' B11' -0.21(14)
C1' C3' B7' B8' -102.21(12)
C1' C3' B7' B12' -63.08(13)
C1' C3' B8' B4' -38.23(10)
C1' C3' B8' B7' 102.46(12)
C1' C3' B8' B9' 0.48(15)
C1' C3' B8' B12' 63.37(14)
C1' B2' B6' B5' -35.35(9)
C1' B2' B6' B11' -137.38(11)
C1' B2' B6' B10' -98.31(11)
C1' B2' B11' B6' 38.49(10)
C1' B2' B11' B7' -101.48(12)
C1' B2' B11' B10' -0.25(14)
C1' B2' B11' B12' -62.73(13)
C1' B2' B7' C3' -35.91(10)
C1' B2' B7' B11' 101.97(12)
C1' B2' B7' B8' 0.24(14)
C1' B2' B7' B12' 63.07(13)
C1' B3' C2' B6' -35.56(10)
C1' B3' C2' B11' -101.06(12)
C1' B3' C2' B7' -139.80(11)
C1' B3' B4' B5' 35.90(9)
C1' B3' B4' B8' 137.91(11)
C1' B3' B4' B9' 98.72(11)
C1' B3' B7' C2' 36.51(10)
C1' B3' B7' B11' -0.21(14)
C1' B3' B7' B8' -102.21(12)
C1' B3' B7' B12' -63.08(13)
C1' B3' B8' B4' -38.23(10)
C1' B3' B8' B7' 102.46(12)
C1' B3' B8' B9' 0.48(15)
C1' B3' B8' B12' 63.37(14)
C1' C2' B6' B5' -35.35(9)
C1' C2' B6' B11' -137.38(11)
C1' C2' B6' B10' -98.31(11)
C1' C2' B11' B6' 38.49(10)
C1' C2' B11' B7' -101.48(12)
C1' C2' B11' B10' -0.25(14)
C1' C2' B11' B12' -62.73(13)
C1' C2' B7' B3' -35.91(10)
C1' C2' B7' B11' 101.97(12)
C1' C2' B7' B8' 0.24(14)
C1' C2' B7' B12' 63.07(13)
C1' B6' B5' B4' -34.53(9)
C1' B6' B5' B9' -97.52(11)
C1' B6' B5' B10' -134.80(11)
C1' B6' B11' B2' -36.78(10)
C1' B6' B11' C2' -36.78(10)
C1' B6' B11' B7' -1.13(14)
C1' B6' B11' B10' 99.06(11)
C1' B6' B11' B12' 62.10(13)
C1' B6' B10' B5' 38.93(9)
C1' B6' B10' B11' -99.32(11)
C1' B6' B10' B9' 1.81(14)
C1' B6' B10' B12' -62.00(13)
C1' B5' B4' C3' -35.57(9)
C1' B5' B4' B3' -35.57(9)
C1' B5' B4' B8' -97.16(11)
C1' B5' B4' B9' -135.06(11)
C1' B5' B9' B4' 39.00(10)
C1' B5' B9' B8' 1.03(14)
C1' B5' B9' B10' -99.22(11)
C1' B5' B9' B12' -62.24(13)
C1' B5' B10' B6' -39.30(9)
C1' B5' B10' B11' -1.90(13)
C1' B5' B10' B9' 99.11(11)
C1' B5' B10' B12' 61.78(13)
C1' B4' B8' C3' 36.13(10)
C1' B4' B8' B3' 36.13(10)
C1' B4' B8' B7' 1.19(14)
C1' B4' B8' B9' -99.46(11)
C1' B4' B8' B12' -62.18(13)
C1' B4' B9' B5' -38.84(10)
C1' B4' B9' B8' 98.95(11)
C1' B4' B9' B10' -1.43(14)
C1' B4' B9' B12' 61.75(13)
C3' C1' B2' B6' 140.80(11)
C3' C1' B2' B11' 101.84(12)
C3' C1' B2' B7' 36.31(11)
C3' C1' B6' B2' -35.94(10)
C3' C1' B6' B5' 103.52(11)
C3' C1' B6' B11' 1.02(13)
C3' C1' B6' B10' 63.86(13)
C3' C1' B5' B6' -102.86(11)
C3' C1' B5' B4' 38.39(10)
C3' C1' B5' B9' -0.75(14)
C3' C1' B5' B10' -63.43(13)
C3' C1' B4' B5' -138.72(11)
C3' C1' B4' B8' -36.41(10)
C3' C1' B4' B9' -99.20(12)
C3' B2' B6' C1' 35.17(10)
C3' B2' B6' B5' -0.17(14)
C3' B2' B6' B11' -102.20(12)
C3' B2' B6' B10' -63.13(13)
C3' B2' B11' B6' 101.79(12)
C3' B2' B11' B7' -38.17(11)
C3' B2' B11' B10' 63.05(13)
C3' B2' B11' B12' 0.57(15)
C3' B2' B7' B11' 137.88(12)
C3' B2' B7' B8' 36.15(11)
C3' B2' B7' B12' 98.98(12)
C3' B4' B8' B7' -34.93(11)
C3' B4' B8' B9' -135.58(12)
C3' B4' B8' B12' -98.31(12)
C3' B4' B9' B5' -99.37(11)
C3' B4' B9' B8' 38.42(10)
C3' B4' B9' B10' -61.96(13)
C3' B4' B9' B12' 1.22(14)
C3' B7' B8' B4' 35.14(11)
C3' B7' B8' B9' 97.92(12)
C3' B7' B8' B12' 135.51(11)
C3' B7' B12' B11' 99.70(11)
C3' B7' B12' B8' -38.64(10)
C3' B7' B12' B9' -1.25(14)
C3' B7' B12' B10' 62.23(13)
C3' B8' B9' B5' -0.94(15)
C3' B8' B9' B4' -38.86(10)
C3' B8' B9' B10' 62.49(14)
C3' B8' B9' B12' 99.51(12)
C3' B8' B12' B11' 1.47(15)
C3' B8' B12' B7' 38.70(10)
C3' B8' B12' B9' -99.41(12)
C3' B8' B12' B10' -62.12(14)
B2' C1' C3' B4' -141.70(11)
B2' C1' C3' B7' -36.79(10)
B2' C1' C3' B8' -102.93(12)
B2' C1' B6' B5' 139.46(11)
B2' C1' B6' B11' 36.96(10)
B2' C1' B6' B10' 99.80(11)
B2' C1' B5' B6' -37.64(10)
B2' C1' B5' B4' 103.61(11)
B2' C1' B5' B9' 64.47(13)
B2' C1' B5' B10' 1.79(13)
B2' C1' B4' C3' 35.33(10)
B2' C1' B4' B5' -103.39(11)
B2' C1' B4' B8' -1.08(14)
B2' C1' B4' B9' -63.88(13)
B2' C3' B4' C1' -35.00(10)
B2' C3' B4' B5' 0.89(14)
B2' C3' B4' B8' 102.91(12)
B2' C3' B4' B9' 63.72(13)
B2' C3' B7' B11' -36.72(10)
B2' C3' B7' B8' -138.72(12)
B2' C3' B7' B12' -99.59(11)
B2' C3' B8' B4' -102.74(12)
B2' C3' B8' B7' 37.95(11)
B2' C3' B8' B9' -64.03(14)
B2' C3' B8' B12' -1.14(15)
B2' B6' B5' C1' 35.25(9)
B2' B6' B5' B4' 0.73(14)
B2' B6' B5' B9' -62.27(13)
B2' B6' B5' B10' -99.54(11)
B2' B6' B11' B7' 35.65(11)
B2' B6' B11' B10' 135.84(11)
B2' B6' B11' B12' 98.87(12)
B2' B6' B10' B5' 99.88(11)
B2' B6' B10' B11' -38.37(10)
B2' B6' B10' B9' 62.76(13)
B2' B6' B10' B12' -1.05(14)
B2' B11' B7' C3' 36.63(10)
B2' B11' B7' B8' 98.65(12)
B2' B11' B7' B12' 135.97(12)
B2' B11' B10' B6' 38.80(10)
B2' B11' B10' B5' 1.35(14)
B2' B11' B10' B9' -61.97(13)
B2' B11' B10' B12' -99.61(11)
B2' B11' B12' B7' -38.53(10)
B2' B11' B12' B8' -1.26(15)
B2' B11' B12' B9' 62.13(14)
B2' B11' B12' B10' 99.62(12)
B2' B7' B8' C3' -36.04(11)
B2' B7' B8' B4' -0.90(15)
B2' B7' B8' B9' 61.88(14)
B2' B7' B8' B12' 99.47(12)
B2' B7' B12' B11' 38.32(10)
B2' B7' B12' B8' -100.03(12)
B2' B7' B12' B9' -62.63(13)
B2' B7' B12' B10' 0.85(14)
B3' C1' C2' B6' 140.80(11)
B3' C1' C2' B11' 101.84(12)
B3' C1' C2' B7' 36.31(11)
B3' C1' B6' C2' -35.94(10)
B3' C1' B6' B5' 103.52(11)
B3' C1' B6' B11' 1.02(13)
B3' C1' B6' B10' 63.86(13)
B3' C1' B5' B6' -102.86(11)
B3' C1' B5' B4' 38.39(10)
B3' C1' B5' B9' -0.75(14)
B3' C1' B5' B10' -63.43(13)
B3' C1' B4' B5' -138.72(11)
B3' C1' B4' B8' -36.41(10)
B3' C1' B4' B9' -99.20(12)
B3' C2' B6' C1' 35.17(10)
B3' C2' B6' B5' -0.17(14)
B3' C2' B6' B11' -102.20(12)
B3' C2' B6' B10' -63.13(13)
B3' C2' B11' B6' 101.79(12)
B3' C2' B11' B7' -38.17(11)
B3' C2' B11' B10' 63.05(13)
B3' C2' B11' B12' 0.57(15)
B3' C2' B7' B11' 137.88(12)
B3' C2' B7' B8' 36.15(11)
B3' C2' B7' B12' 98.98(12)
B3' B4' B8' B7' -34.93(11)
B3' B4' B8' B9' -135.58(12)
B3' B4' B8' B12' -98.31(12)
B3' B4' B9' B5' -99.37(11)
B3' B4' B9' B8' 38.42(10)
B3' B4' B9' B10' -61.96(13)
B3' B4' B9' B12' 1.22(14)
B3' B7' B8' B4' 35.14(11)
B3' B7' B8' B9' 97.92(12)
B3' B7' B8' B12' 135.51(11)
B3' B7' B12' B11' 99.70(11)
B3' B7' B12' B8' -38.64(10)
B3' B7' B12' B9' -1.25(14)
B3' B7' B12' B10' 62.23(13)
B3' B8' B9' B5' -0.94(15)
B3' B8' B9' B4' -38.86(10)
B3' B8' B9' B10' 62.49(14)
B3' B8' B9' B12' 99.51(12)
B3' B8' B12' B11' 1.47(15)
B3' B8' B12' B7' 38.70(10)
B3' B8' B12' B9' -99.41(12)
B3' B8' B12' B10' -62.12(14)
C2' C1' B3' B4' -141.70(11)
C2' C1' B3' B7' -36.79(10)
C2' C1' B3' B8' -102.93(12)
C2' C1' B6' B5' 139.46(11)
C2' C1' B6' B11' 36.96(10)
C2' C1' B6' B10' 99.80(11)
C2' C1' B5' B6' -37.64(10)
C2' C1' B5' B4' 103.61(11)
C2' C1' B5' B9' 64.47(13)
C2' C1' B5' B10' 1.79(13)
C2' C1' B4' B3' 35.33(10)
C2' C1' B4' B5' -103.39(11)
C2' C1' B4' B8' -1.08(14)
C2' C1' B4' B9' -63.88(13)
C2' B3' B4' C1' -35.00(10)
C2' B3' B4' B5' 0.89(14)
C2' B3' B4' B8' 102.91(12)
C2' B3' B4' B9' 63.72(13)
C2' B3' B7' B11' -36.72(10)
C2' B3' B7' B8' -138.72(12)
C2' B3' B7' B12' -99.59(11)
C2' B3' B8' B4' -102.74(12)
C2' B3' B8' B7' 37.95(11)
C2' B3' B8' B9' -64.03(14)
C2' B3' B8' B12' -1.14(15)
C2' B6' B5' C1' 35.25(9)
C2' B6' B5' B4' 0.73(14)
C2' B6' B5' B9' -62.27(13)
C2' B6' B5' B10' -99.54(11)
C2' B6' B11' B7' 35.65(11)
C2' B6' B11' B10' 135.84(11)
C2' B6' B11' B12' 98.87(12)
C2' B6' B10' B5' 99.88(11)
C2' B6' B10' B11' -38.37(10)
C2' B6' B10' B9' 62.76(13)
C2' B6' B10' B12' -1.05(14)
C2' B11' B7' B3' 36.63(10)
C2' B11' B7' B8' 98.65(12)
C2' B11' B7' B12' 135.97(12)
C2' B11' B10' B6' 38.80(10)
C2' B11' B10' B5' 1.35(14)
C2' B11' B10' B9' -61.97(13)
C2' B11' B10' B12' -99.61(11)
C2' B11' B12' B7' -38.53(10)
C2' B11' B12' B8' -1.26(15)
C2' B11' B12' B9' 62.13(14)
C2' B11' B12' B10' 99.62(12)
C2' B7' B8' B3' -36.04(11)
C2' B7' B8' B4' -0.90(15)
C2' B7' B8' B9' 61.88(14)
C2' B7' B8' B12' 99.47(12)
C2' B7' B12' B11' 38.32(10)
C2' B7' B12' B8' -100.03(12)
C2' B7' B12' B9' -62.63(13)
C2' B7' B12' B10' 0.85(14)
B6' C1' C3' B2' 36.27(10)
B6' C1' C3' B4' -105.43(11)
B6' C1' C3' B7' -0.52(14)
B6' C1' C3' B8' -66.66(13)
B6' C1' B2' C3' -140.80(11)
B6' C1' B2' B11' -38.96(10)
B6' C1' B2' B7' -104.49(12)
B6' C1' B3' C2' 36.27(10)
B6' C1' B3' B4' -105.43(11)
B6' C1' B3' B7' -0.52(14)
B6' C1' B3' B8' -66.66(13)
B6' C1' C2' B3' -140.80(11)
B6' C1' C2' B11' -38.96(10)
B6' C1' C2' B7' -104.49(12)
B6' C1' B5' B4' 141.25(11)
B6' C1' B5' B9' 102.11(11)
B6' C1' B5' B10' 39.43(10)
B6' C1' B4' C3' 101.91(11)
B6' C1' B4' B3' 101.91(11)
B6' C1' B4' B5' -36.81(10)
B6' C1' B4' B8' 65.50(13)
B6' C1' B4' B9' 2.70(14)
B6' B2' B11' B7' -139.97(11)
B6' B2' B11' B10' -38.74(10)
B6' B2' B11' B12' -101.22(12)
B6' B2' B7' C3' -100.55(12)
B6' B2' B7' B11' 37.33(11)
B6' B2' B7' B8' -64.40(14)
B6' B2' B7' B12' -1.56(15)
B6' C2' B11' B7' -139.97(11)
B6' C2' B11' B10' -38.74(10)
B6' C2' B11' B12' -101.22(12)
B6' C2' B7' B3' -100.55(12)
B6' C2' B7' B11' 37.33(11)
B6' C2' B7' B8' -64.40(14)
B6' C2' B7' B12' -1.56(15)
B6' B5' B4' C1' 34.59(9)
B6' B5' B4' C3' -0.99(14)
B6' B5' B4' B3' -0.99(14)
B6' B5' B4' B8' -62.57(13)
B6' B5' B4' B9' -100.47(12)
B6' B5' B9' B4' 101.20(11)
B6' B5' B9' B8' 63.23(13)
B6' B5' B9' B10' -37.03(10)
B6' B5' B9' B12' -0.04(14)
B6' B5' B10' B11' 37.40(10)
B6' B5' B10' B9' 138.41(11)
B6' B5' B10' B12' 101.08(12)
B6' B11' B7' C3' 0.84(14)
B6' B11' B7' B2' -35.79(10)
B6' B11' B7' B3' 0.84(14)
B6' B11' B7' C2' -35.79(10)
B6' B11' B7' B8' 62.86(14)
B6' B11' B7' B12' 100.18(12)
B6' B11' B10' B5' -37.46(10)
B6' B11' B10' B9' -100.78(11)
B6' B11' B10' B12' -138.42(11)
B6' B11' B12' B7' -101.24(12)
B6' B11' B12' B8' -63.97(14)
B6' B11' B12' B9' -0.58(15)
B6' B11' B12' B10' 36.91(10)
B6' B10' B12' B11' -37.27(10)
B6' B10' B12' B7' 0.13(15)
B6' B10' B12' B8' 63.61(14)
B6' B10' B12' B9' 100.84(12)
B5' C1' C3' B2' 103.10(11)
B5' C1' C3' B4' -38.60(10)
B5' C1' C3' B7' 66.31(13)
B5' C1' C3' B8' 0.17(15)
B5' C1' B2' C3' -102.83(11)
B5' C1' B2' B6' 37.97(10)
B5' C1' B2' B11' -0.99(14)
B5' C1' B2' B7' -66.52(13)
B5' C1' B3' C2' 103.10(11)
B5' C1' B3' B4' -38.60(10)
B5' C1' B3' B7' 66.31(13)
B5' C1' B3' B8' 0.17(15)
B5' C1' C2' B3' -102.83(11)
B5' C1' C2' B6' 37.97(10)
B5' C1' C2' B11' -0.99(14)
B5' C1' C2' B7' -66.52(13)
B5' C1' B6' B2' -139.46(11)
B5' C1' B6' C2' -139.46(11)
B5' C1' B6' B11' -102.50(11)
B5' C1' B6' B10' -39.66(10)
B5' C1' B4' C3' 138.72(11)
B5' C1' B4' B3' 138.72(11)
B5' C1' B4' B8' 102.31(11)
B5' C1' B4' B9' 39.51(10)
B5' B6' B11' B2' -98.32(11)
B5' B6' B11' C2' -98.32(11)
B5' B6' B11' B7' -62.67(13)
B5' B6' B11' B10' 37.52(10)
B5' B6' B11' B12' 0.56(14)
B5' B6' B10' B11' -138.25(11)
B5' B6' B10' B9' -37.12(10)
B5' B6' B10' B12' -100.93(12)
B5' B4' B8' C3' 97.73(12)
B5' B4' B8' B3' 97.73(12)
B5' B4' B8' B7' 62.79(14)
B5' B4' B8' B9' -37.86(10)
B5' B4' B8' B12' -0.59(14)
B5' B4' B9' B8' 137.79(11)
B5' B4' B9' B10' 37.41(10)
B5' B4' B9' B12' 100.59(12)
B5' B9' B10' B6' 37.29(10)
B5' B9' B10' B11' 100.85(12)
B5' B9' B10' B12' 138.44(11)
B5' B9' B12' B11' 0.38(15)
B5' B9' B12' B7' 63.77(13)
B5' B9' B12' B8' 101.21(12)
B5' B9' B12' B10' -37.13(10)
B5' B10' B12' B11' -100.99(12)
B5' B10' B12' B7' -63.59(14)
B5' B10' B12' B8' -0.11(15)
B5' B10' B12' B9' 37.12(10)
B4' C1' C3' B2' 141.70(11)
B4' C1' C3' B7' 104.91(12)
B4' C1' C3' B8' 38.77(11)
B4' C1' B2' C3' -35.77(10)
B4' C1' B2' B6' 105.03(11)
B4' C1' B2' B11' 66.08(13)
B4' C1' B2' B7' 0.54(14)
B4' C1' B3' C2' 141.70(11)
B4' C1' B3' B7' 104.91(12)
B4' C1' B3' B8' 38.77(11)
B4' C1' C2' B3' -35.77(10)
B4' C1' C2' B6' 105.03(11)
B4' C1' C2' B11' 66.08(13)
B4' C1' C2' B7' 0.54(14)
B4' C1' B6' B2' -102.64(11)
B4' C1' B6' C2' -102.64(11)
B4' C1' B6' B5' 36.82(10)
B4' C1' B6' B11' -65.68(13)
B4' C1' B6' B10' -2.85(14)
B4' C1' B5' B6' -141.25(11)
B4' C1' B5' B9' -39.14(10)
B4' C1' B5' B10' -101.82(11)
B4' C3' B2' C1' 35.10(10)
B4' C3' B2' B6' -0.46(15)
B4' C3' B2' B11' -65.96(14)
B4' C3' B2' B7' -104.70(12)
B4' C3' B7' B2' 101.70(12)
B4' C3' B7' B11' 64.97(14)
B4' C3' B7' B8' -37.02(11)
B4' C3' B7' B12' 2.10(14)
B4' C3' B8' B7' 140.69(12)
B4' C3' B8' B9' 38.72(11)
B4' C3' B8' B12' 101.60(12)
B4' B3' C2' C1' 35.10(10)
B4' B3' C2' B6' -0.46(15)
B4' B3' C2' B11' -65.96(14)
B4' B3' C2' B7' -104.70(12)
B4' B3' B7' C2' 101.70(12)
B4' B3' B7' B11' 64.97(14)
B4' B3' B7' B8' -37.02(11)
B4' B3' B7' B12' 2.10(14)
B4' B3' B8' B7' 140.69(12)
B4' B3' B8' B9' 38.72(11)
B4' B3' B8' B12' 101.60(12)
B4' B5' B9' B8' -37.97(10)
B4' B5' B9' B10' -138.22(11)
B4' B5' B9' B12' -101.23(12)
B4' B5' B10' B6' -101.33(11)
B4' B5' B10' B11' -63.93(13)
B4' B5' B10' B9' 37.08(10)
B4' B5' B10' B12' -0.25(14)
B4' B8' B9' B5' 37.92(10)
B4' B8' B9' B10' 101.35(11)
B4' B8' B9' B12' 138.37(11)
B4' B8' B12' B11' 64.01(14)
B4' B8' B12' B7' 101.25(12)
B4' B8' B12' B9' -36.86(10)
B4' B8' B12' B10' 0.43(15)
B4' B9' B10' B6' -0.24(15)
B4' B9' B10' B5' -37.53(10)
B4' B9' B10' B11' 63.32(14)
B4' B9' B10' B12' 100.91(12)
B4' B9' B12' B11' -63.38(14)
B4' B9' B12' B7' 0.01(14)
B4' B9' B12' B8' 37.45(10)
B4' B9' B12' B10' -100.89(11)
B11' B2' B6' C1' 137.38(11)
B11' B2' B6' B5' 102.03(11)
B11' B2' B6' B10' 39.07(10)
B11' B2' B7' C3' -137.88(12)
B11' B2' B7' B8' -101.74(12)
B11' B2' B7' B12' -38.90(10)
B11' C2' B6' C1' 137.38(11)
B11' C2' B6' B5' 102.03(11)
B11' C2' B6' B10' 39.07(10)
B11' C2' B7' B3' -137.88(12)
B11' C2' B7' B8' -101.74(12)
B11' C2' B7' B12' -38.90(10)
B11' B6' B5' C1' 97.20(11)
B11' B6' B5' B4' 62.67(13)
B11' B6' B5' B9' -0.32(14)
B11' B6' B5' B10' -37.60(10)
B11' B6' B10' B5' 138.25(11)
B11' B6' B10' B9' 101.13(12)
B11' B6' B10' B12' 37.32(10)
B11' B7' B8' C3' -98.11(12)
B11' B7' B8' B3' -98.11(12)
B11' B7' B8' B4' -62.97(14)
B11' B7' B8' B9' -0.19(15)
B11' B7' B8' B12' 37.40(10)
B11' B7' B12' B8' -138.35(11)
B11' B7' B12' B9' -100.95(12)
B11' B7' B12' B10' -37.47(10)
B11' B10' B12' B7' 37.40(10)
B11' B10' B12' B8' 100.88(12)
B11' B10' B12' B9' 138.11(11)
B7' C3' B2' C1' 139.80(11)
B7' C3' B2' B6' 104.24(12)
B7' C3' B2' B11' 38.74(11)
B7' C3' B4' C1' -100.82(12)
B7' C3' B4' B5' -64.92(13)
B7' C3' B4' B8' 37.09(11)
B7' C3' B4' B9' -2.10(14)
B7' C3' B8' B4' -140.69(12)
B7' C3' B8' B9' -101.98(12)
B7' C3' B8' B12' -39.09(11)
B7' B2' B6' C1' 99.95(12)
B7' B2' B6' B5' 64.60(13)
B7' B2' B6' B11' -37.43(11)
B7' B2' B6' B10' 1.64(15)
B7' B2' B11' B6' 139.97(11)
B7' B2' B11' B10' 101.22(12)
B7' B2' B11' B12' 38.74(10)
B7' B3' C2' C1' 139.80(11)
B7' B3' C2' B6' 104.24(12)
B7' B3' C2' B11' 38.74(11)
B7' B3' B4' C1' -100.82(12)
B7' B3' B4' B5' -64.92(13)
B7' B3' B4' B8' 37.09(11)
B7' B3' B4' B9' -2.10(14)
B7' B3' B8' B4' -140.69(12)
B7' B3' B8' B9' -101.98(12)
B7' B3' B8' B12' -39.09(11)
B7' C2' B6' C1' 99.95(12)
B7' C2' B6' B5' 64.60(13)
B7' C2' B6' B11' -37.43(11)
B7' C2' B6' B10' 1.64(15)
B7' C2' B11' B6' 139.97(11)
B7' C2' B11' B10' 101.22(12)
B7' C2' B11' B12' 38.74(10)
B7' B11' B10' B6' 101.16(12)
B7' B11' B10' B5' 63.71(13)
B7' B11' B10' B9' 0.39(14)
B7' B11' B10' B12' -37.25(10)
B7' B11' B12' B8' 37.27(11)
B7' B11' B12' B9' 100.66(12)
B7' B11' B12' B10' 138.15(11)
B7' B8' B9' B5' -63.00(14)
B7' B8' B9' B4' -100.93(12)
B7' B8' B9' B10' 0.42(14)
B7' B8' B9' B12' 37.45(10)
B7' B8' B12' B11' -37.24(10)
B7' B8' B12' B9' -138.11(11)
B7' B8' B12' B10' -100.82(12)
B8' C3' B2' C1' 101.43(12)
B8' C3' B2' B6' 65.87(14)
B8' C3' B2' B11' 0.36(15)
B8' C3' B2' B7' -38.37(11)
B8' C3' B4' C1' -137.91(11)
B8' C3' B4' B5' -102.01(12)
B8' C3' B4' B9' -39.19(10)
B8' C3' B7' B2' 138.72(12)
B8' C3' B7' B11' 102.00(12)
B8' C3' B7' B12' 39.13(10)
B8' B3' C2' C1' 101.43(12)
B8' B3' C2' B6' 65.87(14)
B8' B3' C2' B11' 0.36(15)
B8' B3' C2' B7' -38.37(11)
B8' B3' B4' C1' -137.91(11)
B8' B3' B4' B5' -102.01(12)
B8' B3' B4' B9' -39.19(10)
B8' B3' B7' C2' 138.72(12)
B8' B3' B7' B11' 102.00(12)
B8' B3' B7' B12' 39.13(10)
B8' B4' B9' B5' -137.79(11)
B8' B4' B9' B10' -100.38(12)
B8' B4' B9' B12' -37.20(10)
B8' B7' B12' B11' 138.35(11)
B8' B7' B12' B9' 37.40(10)
B8' B7' B12' B10' 100.88(12)
B8' B9' B10' B6' -64.06(13)
B8' B9' B10' B5' -101.35(12)
B8' B9' B10' B11' -0.50(14)
B8' B9' B10' B12' 37.09(10)
B8' B9' B12' B11' -100.82(12)
B8' B9' B12' B7' -37.44(10)
B8' B9' B12' B10' -138.34(11)
B9' B5' B4' C1' 135.06(11)
B9' B5' B4' C3' 99.49(12)
B9' B5' B4' B3' 99.49(12)
B9' B5' B4' B8' 37.90(10)
B9' B5' B10' B6' -138.41(11)
B9' B5' B10' B11' -101.01(12)
B9' B5' B10' B12' -37.33(11)
B9' B4' B8' C3' 135.58(12)
B9' B4' B8' B3' 135.58(12)
B9' B4' B8' B7' 100.65(12)
B9' B4' B8' B12' 37.27(10)
B9' B8' B12' B11' 100.87(12)
B9' B8' B12' B7' 138.11(11)
B9' B8' B12' B10' 37.29(10)
B9' B10' B12' B11' -138.11(11)
B9' B10' B12' B7' -100.72(12)
B9' B10' B12' B8' -37.24(11)
B10' B6' B5' C1' 134.80(11)
B10' B6' B5' B4' 100.27(11)
B10' B6' B5' B9' 37.27(10)
B10' B6' B11' B2' -135.84(11)
B10' B6' B11' C2' -135.84(11)
B10' B6' B11' B7' -100.19(12)
B10' B6' B11' B12' -36.97(10)
B10' B5' B4' C1' 97.67(11)
B10' B5' B4' C3' 62.10(13)
B10' B5' B4' B3' 62.10(13)
B10' B5' B4' B8' 0.52(14)
B10' B5' B4' B9' -37.39(10)
B10' B5' B9' B4' 138.22(11)
B10' B5' B9' B8' 100.26(12)
B10' B5' B9' B12' 36.99(10)
B10' B11' B7' C3' -62.14(13)
B10' B11' B7' B2' -98.77(12)
B10' B11' B7' B3' -62.14(13)
B10' B11' B7' C2' -98.77(12)
B10' B11' B7' B8' -0.12(14)
B10' B11' B7' B12' 37.20(10)
B10' B11' B12' B7' -138.15(11)
B10' B11' B12' B8' -100.88(12)
B10' B11' B12' B9' -37.49(11)
B10' B9' B12' B11' 37.52(10)
B10' B9' B12' B7' 100.90(11)
B10' B9' B12' B8' 138.34(11)
B12' B11' B7' C3' -99.34(12)
B12' B11' B7' B2' -135.97(12)
B12' B11' B7' B3' -99.34(12)
B12' B11' B7' C2' -135.97(12)
B12' B11' B7' B8' -37.33(10)
B12' B11' B10' B6' 138.42(11)
B12' B11' B10' B5' 100.96(12)
B12' B11' B10' B9' 37.64(10)
B12' B7' B8' C3' -135.51(11)
B12' B7' B8' B3' -135.51(11)
B12' B7' B8' B4' -100.37(12)
B12' B7' B8' B9' -37.59(10)
B12' B8' B9' B5' -100.45(12)
B12' B8' B9' B4' -138.37(11)
B12' B8' B9' B10' -37.02(10)
B12' B9' B10' B6' -101.15(12)
B12' B9' B10' B5' -138.44(11)
B12' B9' B10' B11' -37.59(10)
